data_4518507
loop_
_publ_author_name
'Willcox, Dominic R.'
'Nichol, Gary S.'
'Thomas, Stephen P.'

_publ_section_title
;
 Borane-Catalyzed C(sp3)--F Bond Arylation and Esterification Enabled by
 Transborylation
;
_journal_name_full 'ACS Catalysis'
_journal_page_first 3190
_journal_page_last 3197
_journal_paper_doi 10.1021/acscatal.1c00282
_journal_year 2021
_chemical_formula_moiety 'C30 H36 B2 F2 O4'
_chemical_formula_sum 'C30 H36 B2 F2 O4'
_chemical_formula_weight 520.21
_space_group_crystal_system monoclinic
_space_group_IT_number 15
_space_group_name_Hall '-C 2yc'
_space_group_name_H-M_alt 'C 1 2/c 1'
_atom_sites_solution_hydrogens difmap
_atom_sites_solution_primary dual
_audit_creation_date 2020-12-15
_audit_creation_method
;
Olex2 1.3-beta
(compiled 2020.11.12 svn.r5f609507 for OlexSys, GUI svn.r6226)
;
_cell_angle_alpha 90
_cell_angle_beta 99.566(2)
_cell_angle_gamma 90
_cell_formula_units_Z 4
_cell_length_a 18.1379(3)
_cell_length_b 10.3208(2)
_cell_length_c 14.2997(2)
_cell_measurement_reflns_used 6218
_cell_measurement_temperature 120.00(10)
_cell_measurement_theta_max 75.5080
_cell_measurement_theta_min 4.9160
_cell_volume 2639.65(8)
_computing_cell_refinement 'CrysAlisPro 1.171.40.84a (Rigaku OD, 2020)'
_computing_data_collection 'CrysAlisPro 1.171.40.84a (Rigaku OD, 2020)'
_computing_data_reduction 'CrysAlisPro 1.171.40.84a (Rigaku OD, 2020)'
_computing_molecular_graphics 'Olex2 1.3-beta (Dolomanov et al., 2009)'
_computing_publication_material 'Olex2 1.3-beta (Dolomanov et al., 2009)'
_computing_structure_refinement 'SHELXL 2018/3 (Sheldrick, 2015)'
_computing_structure_solution 'SHELXT 2018/2 (Sheldrick, 2018)'
_diffrn_ambient_environment N~2~
_diffrn_ambient_temperature 120.00(10)
_diffrn_detector 'CCD plate'
_diffrn_detector_area_resol_mean 5.1574
_diffrn_detector_type Atlas
_diffrn_measured_fraction_theta_full 1.000
_diffrn_measured_fraction_theta_max 0.996
_diffrn_measurement_details
;
List of Runs (angles in degrees, time in seconds):

  # Type    Start    End  Width  t~exp~   \w     \q     \k     \f   Frames
--------------------------------------------------------------------------
  1  \w    -82.00  15.00   1.00    5.00    --  -41.79  99.00-111.00   97
  2  \w      6.00  82.00   1.00    5.00    --   41.79 -99.00 141.00   76
  3  \w     32.00 107.00   1.00   15.00    --  111.00 -99.00 141.00   75
  4  \w    104.00 178.00   1.00   15.00    --  111.00  99.00-111.00   74
  5  \w   -114.00 -19.00   1.00    5.00    --  -41.79 -38.00-180.00   95
  6  \w   -114.00 -19.00   1.00    5.00    --  -41.79 -38.00  90.00   95
  7  \w     15.00 112.00   1.00    5.00    --   41.79  57.00  30.00   97
  8  \w     39.00 112.00   1.00   15.00    --  111.00-125.00 -30.00   73
  9  \w     37.00 142.00   1.00   15.00    --  111.00 -77.00 150.00  105
 10  \w     33.00 108.00   1.00   15.00    --  111.00-102.00  31.77   75
 11  \w     97.00 178.00   1.00   15.00    --  111.00 125.00-180.00   81
 12  \w     97.00 178.00   1.00   15.00    --  111.00 125.00 -30.00   81
 13  \w     97.00 178.00   1.00   15.00    --  111.00 125.00-150.00   81
 14  \w     39.00 112.00   1.00   15.00    --  111.00-125.00  30.00   73
 15  \w     30.00 107.00   1.00   15.00    --  111.00 -94.00-120.00   77
 16  \w    103.00 178.00   1.00   15.00    --  111.00  77.00 150.00   75
 17  \w     31.00 156.00   1.00   15.00    --  111.00 -15.00 120.00  125
 18  \w     41.00 139.00   1.00   15.00    --  111.00 -61.00-150.00   98
 19  \w     30.00 107.00   1.00   15.00    --  111.00 -94.00  60.00   77
 20  \w     87.00 178.00   1.00   15.00    --  111.00  45.00 120.00   91
 21  \w    103.00 178.00   1.00   15.00    --  111.00  77.00-150.00   75
 22  \w     87.00 178.00   1.00   15.00    --  111.00  45.00 -60.00   91
 23  \w     87.00 178.00   1.00   15.00    --  111.00  45.00 150.00   91
 24  \w     36.00 135.00   1.00   15.00    --  111.00 -30.00 120.00   99
 25  \w     32.00 107.00   1.00   15.00    --  111.00 -99.00-177.18   75
 26  \w     30.00 107.00   1.00   15.00    --  111.00 -94.00 -30.00   77
 27  \w     39.00 112.00   1.00   15.00    --  111.00-125.00-180.00   73
 28  \w     40.00 135.00   1.00   15.00    --  111.00 -45.00 -90.00   95
 29  \w   -114.00 -19.00   1.00    5.00    --  -41.79 -38.00 -90.00   95
;
_diffrn_measurement_device 'four-circle diffractometer'
_diffrn_measurement_device_type 'Rigaku Oxford Diffraction SuperNova'
_diffrn_measurement_method '\w scans'
_diffrn_orient_matrix_type 'CrysAlisPro convention (1999,Acta A55,543-557)'
_diffrn_orient_matrix_UB_11 0.0788852000
_diffrn_orient_matrix_UB_12 -0.0372898000
_diffrn_orient_matrix_UB_13 0.0505024000
_diffrn_orient_matrix_UB_21 0.0211794000
_diffrn_orient_matrix_UB_22 -0.0406574000
_diffrn_orient_matrix_UB_23 -0.0957738000
_diffrn_orient_matrix_UB_31 0.0273637000
_diffrn_orient_matrix_UB_32 0.1387078000
_diffrn_orient_matrix_UB_33 -0.0144356000
_diffrn_radiation_monochromator mirror
_diffrn_radiation_probe x-ray
_diffrn_radiation_type 'Cu K\a'
_diffrn_radiation_wavelength 1.54178
_diffrn_reflns_av_R_equivalents 0.0797
_diffrn_reflns_av_unetI/netI 0.0515
_diffrn_reflns_Laue_measured_fraction_full 1.000
_diffrn_reflns_Laue_measured_fraction_max 0.996
_diffrn_reflns_limit_h_max 22
_diffrn_reflns_limit_h_min -22
_diffrn_reflns_limit_k_max 12
_diffrn_reflns_limit_k_min -10
_diffrn_reflns_limit_l_max 17
_diffrn_reflns_limit_l_min -17
_diffrn_reflns_number 21207
_diffrn_reflns_point_group_measured_fraction_full 1.000
_diffrn_reflns_point_group_measured_fraction_max 0.996
_diffrn_reflns_theta_full 67.679
_diffrn_reflns_theta_max 76.086
_diffrn_reflns_theta_min 4.945
_diffrn_source 'micro-focus sealed X-ray tube'
_diffrn_source_type 'SuperNova (Cu) X-ray Source'
_diffrn_standards_number 0
_exptl_absorpt_coefficient_mu 0.760
_exptl_absorpt_correction_T_max 0.4716
_exptl_absorpt_correction_T_min 0.3305
_exptl_absorpt_correction_type multi-scan
_exptl_absorpt_process_details
;
SADABS-2016/2 (Bruker,2016/2) was used for absorption correction.
wR2(int) was 0.1346 before and 0.0918 after correction.
The Ratio of minimum to maximum transmission is 0.7008.
The \l/2 correction factor is Not present.
;
_exptl_crystal_colour colourless
_exptl_crystal_colour_primary colourless
_exptl_crystal_density_diffrn 1.309
_exptl_crystal_description plate
_exptl_crystal_F_000 1104
_exptl_crystal_recrystallization_method 'The material was recrystallised from toluene by slow cooling'
_exptl_crystal_size_max 0.098
_exptl_crystal_size_mid 0.069
_exptl_crystal_size_min 0.026
_refine_diff_density_max 0.273
_refine_diff_density_min -0.243
_refine_diff_density_rms 0.051
_refine_ls_extinction_method none
_refine_ls_goodness_of_fit_ref 1.020
_refine_ls_hydrogen_treatment refall
_refine_ls_matrix_type full
_refine_ls_number_parameters 244
_refine_ls_number_reflns 2738
_refine_ls_number_restraints 0
_refine_ls_restrained_S_all 1.020
_refine_ls_R_factor_all 0.0591
_refine_ls_R_factor_gt 0.0481
_refine_ls_shift/su_max 0.000
_refine_ls_shift/su_mean 0.000
_refine_ls_structure_factor_coef Fsqd
_refine_ls_weighting_details 'w=1/[\s^2^(Fo^2^)+(0.0795P)^2^+1.1971P] where P=(Fo^2^+2Fc^2^)/3'
_refine_ls_weighting_scheme calc
_refine_ls_wR_factor_gt 0.1241
_refine_ls_wR_factor_ref 0.1325
_reflns_Friedel_coverage 0.000
_reflns_number_gt 2261
_reflns_number_total 2738
_reflns_threshold_expression 'I > 2\s(I)'
_cod_data_source_file cs1c00282_si_003.cif
_cod_data_source_block se20017
_cod_database_code 4518507
_shelx_shelxl_version_number 2018/3
_chemical_oxdiff_formula 'C15 H15 B F O2 '
_chemical_oxdiff_usercomment '@ 120 K DRW04-029'
_shelx_space_group_comment
;
The symmetry employed for this shelxl refinement is uniquely defined
by the following loop, which should always be used as a source of
symmetry information in preference to the above space-group names.
They are only intended as comments.
;
_shelx_estimated_absorpt_t_max 0.981
_shelx_estimated_absorpt_t_min 0.929
_olex2_refinement_description
;
;
_olex2_diffrn_ambient_temperature_device 'Oxford Cryosystems Cryostream 700+'
_olex2_exptl_crystal_mounting_method 'The crystal was mounted on a MITIGEN holder in Paratone oil.'
_olex2_submission_original_sample_id DRW04-029
_olex2_submission_special_instructions 'No special instructions were received'
_oxdiff_exptl_absorpt_empirical_details
;
Empirical correction (ABSPACK) includes:
;
_oxdiff_exptl_absorpt_empirical_full_max 2.270
_oxdiff_exptl_absorpt_empirical_full_min 0.621

loop_
_space_group_symop_operation_xyz
'x, y, z'
'-x, y, -z+1/2'
'x+1/2, y+1/2, z'
'-x+1/2, y+1/2, -z+1/2'
'-x, -y, -z'
'x, -y, z-1/2'
'-x+1/2, -y+1/2, -z'
'x+1/2, -y+1/2, z-1/2'

loop_
_atom_site_label
_atom_site_type_symbol
_atom_site_fract_x
_atom_site_fract_y
_atom_site_fract_z
_atom_site_U_iso_or_equiv
_atom_site_adp_type
_atom_site_occupancy
_atom_site_site_symmetry_order
_atom_site_calc_flag
_atom_site_refinement_flags_posn
_atom_site_refinement_flags_adp
_atom_site_refinement_flags_occupancy
_atom_site_disorder_assembly
_atom_site_disorder_group
F1 F 0.56782(7) 0.00663(11) 0.31978(7) 0.0387(3) Uani 1 1 d . . . . .
O1 O 0.56917(6) 0.26844(10) 0.71147(8) 0.0238(3) Uani 1 1 d . . . . .
O2 O 0.45908(6) 0.34631(11) 0.63384(8) 0.0260(3) Uani 1 1 d . . . . .
C1 C 0.51897(8) 0.28254(14) 0.63793(11) 0.0230(3) Uani 1 1 d . . . . .
C2 C 0.53252(8) 0.21553(15) 0.55119(11) 0.0235(3) Uani 1 1 d . . . . .
C3 C 0.60203(9) 0.15932(17) 0.54876(12) 0.0288(4) Uani 1 1 d . . . . .
H3 H 0.6393(14) 0.169(2) 0.5990(19) 0.042(6) Uiso 1 1 d . . . . .
C4 C 0.61419(10) 0.09017(17) 0.46990(12) 0.0304(4) Uani 1 1 d . . . . .
H4 H 0.6591(15) 0.048(2) 0.4681(18) 0.043(6) Uiso 1 1 d . . . . .
C5 C 0.55584(10) 0.07770(16) 0.39518(11) 0.0281(3) Uani 1 1 d . . . . .
C6 C 0.48669(10) 0.13327(18) 0.39427(12) 0.0325(4) Uani 1 1 d . . . . .
H6 H 0.4488(15) 0.123(3) 0.343(2) 0.047(7) Uiso 1 1 d . . . . .
C7 C 0.47519(9) 0.20313(17) 0.47331(12) 0.0289(4) Uani 1 1 d . . . . .
H7 H 0.4289(13) 0.238(2) 0.4757(16) 0.033(5) Uiso 1 1 d . . . . .
C8 C 0.59784(8) 0.51179(15) 0.75439(11) 0.0233(3) Uani 1 1 d . . . . .
H8 H 0.5499(12) 0.544(2) 0.7185(15) 0.030(5) Uiso 1 1 d . . . . .
C9 C 0.62083(9) 0.60063(16) 0.84137(12) 0.0281(4) Uani 1 1 d . . . . .
H9A H 0.5784(13) 0.601(2) 0.8785(17) 0.037(6) Uiso 1 1 d . . . . .
H9B H 0.6289(13) 0.691(3) 0.8181(18) 0.041(6) Uiso 1 1 d . . . . .
C10 C 0.69214(9) 0.55947(17) 0.90932(12) 0.0299(4) Uani 1 1 d . . . . .
H10A H 0.7370(13) 0.589(2) 0.8829(16) 0.033(5) Uiso 1 1 d . . . . .
H10B H 0.6955(14) 0.607(2) 0.9716(19) 0.042(6) Uiso 1 1 d . . . . .
C11 C 0.69671(9) 0.41372(17) 0.93190(12) 0.0299(4) Uani 1 1 d . . . . .
H11A H 0.7472(15) 0.395(2) 0.9636(19) 0.045(6) Uiso 1 1 d . . . . .
H11B H 0.6633(13) 0.391(2) 0.9792(17) 0.037(6) Uiso 1 1 d . . . . .
C12 C 0.67545(9) 0.32510(16) 0.84455(11) 0.0262(3) Uani 1 1 d . . . . .
H12 H 0.6753(14) 0.234(2) 0.8664(18) 0.042(6) Uiso 1 1 d . . . . .
C13 C 0.73128(9) 0.33199(17) 0.77436(13) 0.0311(4) Uani 1 1 d . . . . .
H13A H 0.7190(13) 0.259(2) 0.7297(17) 0.032(5) Uiso 1 1 d . . . . .
H13B H 0.7840(16) 0.318(3) 0.808(2) 0.055(7) Uiso 1 1 d . . . . .
C14 C 0.73090(10) 0.45862(18) 0.71789(13) 0.0327(4) Uani 1 1 d . . . . .
H14A H 0.7608(12) 0.524(2) 0.7567(15) 0.028(5) Uiso 1 1 d . . . . .
H14B H 0.7553(15) 0.441(3) 0.6595(19) 0.047(7) Uiso 1 1 d . . . . .
C15 C 0.65259(9) 0.51472(17) 0.68239(12) 0.0286(4) Uani 1 1 d . . . . .
H15A H 0.6612(13) 0.602(2) 0.6585(17) 0.036(5) Uiso 1 1 d . . . . .
H15B H 0.6288(13) 0.463(2) 0.6259(17) 0.037(6) Uiso 1 1 d . . . . .
B1 B 0.59391(9) 0.36620(17) 0.79156(12) 0.0228(3) Uani 1 1 d . . . . .

loop_
_atom_site_aniso_label
_atom_site_aniso_U_11
_atom_site_aniso_U_22
_atom_site_aniso_U_33
_atom_site_aniso_U_23
_atom_site_aniso_U_13
_atom_site_aniso_U_12
F1 0.0460(6) 0.0452(6) 0.0249(5) -0.0104(4) 0.0052(4) 0.0089(5)
O1 0.0252(5) 0.0241(5) 0.0215(5) -0.0025(4) 0.0020(4) -0.0008(4)
O2 0.0281(5) 0.0292(6) 0.0214(5) 0.0013(4) 0.0058(4) 0.0046(4)
C1 0.0243(7) 0.0217(7) 0.0230(7) 0.0003(5) 0.0041(5) -0.0015(5)
C2 0.0267(7) 0.0224(7) 0.0216(7) 0.0005(5) 0.0049(6) -0.0017(5)
C3 0.0279(8) 0.0330(9) 0.0246(7) -0.0030(6) 0.0022(6) 0.0023(6)
C4 0.0301(8) 0.0333(9) 0.0280(8) -0.0018(7) 0.0057(6) 0.0065(6)
C5 0.0372(8) 0.0272(8) 0.0211(7) -0.0026(6) 0.0080(6) -0.0005(6)
C6 0.0328(8) 0.0385(9) 0.0246(8) -0.0045(7) 0.0002(6) 0.0010(7)
C7 0.0259(7) 0.0347(8) 0.0258(8) -0.0030(6) 0.0033(6) 0.0025(6)
C8 0.0238(7) 0.0227(7) 0.0235(7) -0.0006(6) 0.0042(6) 0.0001(5)
C9 0.0296(8) 0.0254(8) 0.0297(8) -0.0043(6) 0.0060(6) 0.0000(6)
C10 0.0301(8) 0.0288(8) 0.0296(8) -0.0071(7) 0.0012(6) -0.0035(6)
C11 0.0285(8) 0.0334(9) 0.0256(8) -0.0017(6) -0.0018(6) -0.0039(6)
C12 0.0267(7) 0.0243(8) 0.0262(8) 0.0000(6) 0.0001(6) -0.0008(6)
C13 0.0257(7) 0.0317(9) 0.0354(9) -0.0060(7) 0.0038(6) 0.0031(6)
C14 0.0278(8) 0.0390(9) 0.0337(8) -0.0022(7) 0.0116(6) -0.0011(7)
C15 0.0313(8) 0.0295(8) 0.0260(8) 0.0013(6) 0.0081(6) -0.0023(6)
B1 0.0237(7) 0.0242(8) 0.0210(7) -0.0004(6) 0.0047(6) -0.0013(6)

loop_
_atom_type_symbol
_atom_type_description
_atom_type_scat_dispersion_real
_atom_type_scat_dispersion_imag
_atom_type_scat_source
C C 0.0181 0.0091 'International Tables Vol C Tables 4.2.6.8 and 6.1.1.4'
H H 0.0000 0.0000 'International Tables Vol C Tables 4.2.6.8 and 6.1.1.4'
B B 0.0090 0.0039 'International Tables Vol C Tables 4.2.6.8 and 6.1.1.4'
F F 0.0727 0.0534 'International Tables Vol C Tables 4.2.6.8 and 6.1.1.4'
O O 0.0492 0.0322 'International Tables Vol C Tables 4.2.6.8 and 6.1.1.4'

loop_
_exptl_crystal_face_index_h
_exptl_crystal_face_index_k
_exptl_crystal_face_index_l
_exptl_crystal_face_perp_dist
3 6 -5 0.0192
-4 -6 -3 0.0168
2 1 8 0.0312
11 -1 0 0.0132
-11 1 0 0.0132

loop_
_geom_angle_atom_site_label_1
_geom_angle_atom_site_label_2
_geom_angle_atom_site_label_3
_geom_angle
_geom_angle_site_symmetry_1
_geom_angle_site_symmetry_3
_geom_angle_publ_flag
C1 O1 B1 128.14(12) . . ?
C1 O2 B1 131.16(12) . 2_656 ?
O1 C1 C2 116.24(13) . . ?
O2 C1 O1 125.89(14) . . ?
O2 C1 C2 117.86(14) . . ?
C3 C2 C1 119.59(14) . . ?
C3 C2 C7 119.90(15) . . ?
C7 C2 C1 120.45(14) . . ?
C2 C3 H3 119.7(16) . . ?
C4 C3 C2 120.19(15) . . ?
C4 C3 H3 120.1(16) . . ?
C3 C4 H4 121.6(16) . . ?
C5 C4 C3 118.29(15) . . ?
C5 C4 H4 120.0(16) . . ?
F1 C5 C4 117.67(15) . . ?
F1 C5 C6 119.05(15) . . ?
C6 C5 C4 123.28(15) . . ?
C5 C6 H6 120.9(17) . . ?
C5 C6 C7 118.00(15) . . ?
C7 C6 H6 121.1(17) . . ?
C2 C7 H7 119.8(14) . . ?
C6 C7 C2 120.32(16) . . ?
C6 C7 H7 119.8(14) . . ?
C9 C8 H8 108.3(13) . . ?
C9 C8 B1 108.11(13) . . ?
C15 C8 H8 104.7(13) . . ?
C15 C8 C9 114.03(13) . . ?
C15 C8 B1 107.99(13) . . ?
B1 C8 H8 113.8(13) . . ?
C8 C9 H9A 107.3(13) . . ?
C8 C9 H9B 108.5(14) . . ?
H9A C9 H9B 109.9(19) . . ?
C10 C9 C8 115.42(13) . . ?
C10 C9 H9A 107.6(13) . . ?
C10 C9 H9B 108.0(14) . . ?
C9 C10 H10A 109.1(13) . . ?
C9 C10 H10B 110.1(14) . . ?
H10A C10 H10B 104.5(19) . . ?
C11 C10 C9 114.32(13) . . ?
C11 C10 H10A 111.2(13) . . ?
C11 C10 H10B 107.3(14) . . ?
C10 C11 H11A 107.8(16) . . ?
C10 C11 H11B 110.5(13) . . ?
C10 C11 C12 114.33(14) . . ?
H11A C11 H11B 105(2) . . ?
C12 C11 H11A 110.5(15) . . ?
C12 C11 H11B 108.0(14) . . ?
C11 C12 H12 108.8(15) . . ?
C11 C12 B1 108.20(13) . . ?
C13 C12 C11 113.36(13) . . ?
C13 C12 H12 106.5(15) . . ?
C13 C12 B1 109.54(13) . . ?
B1 C12 H12 110.5(14) . . ?
C12 C13 H13A 106.5(13) . . ?
C12 C13 H13B 111.2(17) . . ?
H13A C13 H13B 107(2) . . ?
C14 C13 C12 115.83(14) . . ?
C14 C13 H13A 109.1(13) . . ?
C14 C13 H13B 107.0(16) . . ?
C13 C14 H14A 109.6(12) . . ?
C13 C14 H14B 108.0(15) . . ?
C13 C14 C15 114.63(14) . . ?
H14A C14 H14B 108(2) . . ?
C15 C14 H14A 108.8(12) . . ?
C15 C14 H14B 107.4(15) . . ?
C8 C15 H15A 114.0(14) . . ?
C8 C15 H15B 106.8(14) . . ?
C14 C15 C8 115.65(14) . . ?
C14 C15 H15A 105.5(14) . . ?
C14 C15 H15B 108.5(14) . . ?
H15A C15 H15B 106.0(19) . . ?
O1 B1 O2 106.61(11) . 2_656 ?
O1 B1 C8 113.14(12) . . ?
O1 B1 C12 108.11(12) . . ?
O2 B1 C8 114.61(13) 2_656 . ?
O2 B1 C12 105.44(12) 2_656 . ?
C8 B1 C12 108.49(13) . . ?

loop_
_geom_bond_atom_site_label_1
_geom_bond_atom_site_label_2
_geom_bond_distance
_geom_bond_site_symmetry_2
_geom_bond_publ_flag
F1 C5 1.3512(19) . ?
O1 C1 1.2798(19) . ?
O1 B1 1.536(2) . ?
O2 C1 1.263(2) . ?
O2 B1 1.5636(19) 2_656 ?
C1 C2 1.476(2) . ?
C2 C3 1.393(2) . ?
C2 C7 1.398(2) . ?
C3 H3 0.91(3) . ?
C3 C4 1.383(2) . ?
C4 H4 0.93(3) . ?
C4 C5 1.379(2) . ?
C5 C6 1.377(3) . ?
C6 H6 0.92(3) . ?
C6 C7 1.385(3) . ?
C7 H7 0.92(2) . ?
C8 H8 0.99(2) . ?
C8 C9 1.546(2) . ?
C8 C15 1.545(2) . ?
C8 B1 1.599(2) . ?
C9 H9A 1.01(2) . ?
C9 H9B 1.01(3) . ?
C9 C10 1.543(2) . ?
C10 H10A 1.00(2) . ?
C10 H10B 1.01(3) . ?
C10 C11 1.538(2) . ?
C11 H11A 0.97(3) . ?
C11 H11B 1.01(3) . ?
C11 C12 1.545(2) . ?
C12 H12 1.00(3) . ?
C12 C13 1.541(2) . ?
C12 B1 1.603(2) . ?
C13 H13A 0.99(2) . ?
C13 H13B 1.01(3) . ?
C13 C14 1.536(3) . ?
C14 H14A 0.98(2) . ?
C14 H14B 1.03(3) . ?
C14 C15 1.540(2) . ?
C15 H15A 0.98(2) . ?
C15 H15B 1.00(2) . ?

loop_
_geom_torsion_atom_site_label_1
_geom_torsion_atom_site_label_2
_geom_torsion_atom_site_label_3
_geom_torsion_atom_site_label_4
_geom_torsion
_geom_torsion_site_symmetry_1
_geom_torsion_site_symmetry_2
_geom_torsion_site_symmetry_3
_geom_torsion_site_symmetry_4
_geom_torsion_publ_flag
F1 C5 C6 C7 178.50(16) . . . . ?
O1 C1 C2 C3 -10.0(2) . . . . ?
O1 C1 C2 C7 167.16(14) . . . . ?
O2 C1 C2 C3 171.17(15) . . . . ?
O2 C1 C2 C7 -11.7(2) . . . . ?
C1 O1 B1 O2 87.33(17) . . . 2_656 ?
C1 O1 B1 C8 -39.6(2) . . . . ?
C1 O1 B1 C12 -159.73(14) . . . . ?
C1 C2 C3 C4 176.45(15) . . . . ?
C1 C2 C7 C6 -175.97(16) . . . . ?
C2 C3 C4 C5 -0.7(3) . . . . ?
C3 C2 C7 C6 1.1(3) . . . . ?
C3 C4 C5 F1 -178.06(15) . . . . ?
C3 C4 C5 C6 1.6(3) . . . . ?
C4 C5 C6 C7 -1.2(3) . . . . ?
C5 C6 C7 C2 -0.2(3) . . . . ?
C7 C2 C3 C4 -0.7(3) . . . . ?
C8 C9 C10 C11 -44.2(2) . . . . ?
C9 C8 C15 C14 66.43(19) . . . . ?
C9 C8 B1 O1 178.27(12) . . . . ?
C9 C8 B1 O2 55.74(16) . . . 2_656 ?
C9 C8 B1 C12 -61.77(16) . . . . ?
C9 C10 C11 C12 45.1(2) . . . . ?
C10 C11 C12 C13 67.00(18) . . . . ?
C10 C11 C12 B1 -54.71(18) . . . . ?
C11 C12 C13 C14 -70.73(18) . . . . ?
C11 C12 B1 O1 -173.71(12) . . . . ?
C11 C12 B1 O2 -59.99(15) . . . 2_656 ?
C11 C12 B1 C8 63.24(17) . . . . ?
C12 C13 C14 C15 -40.8(2) . . . . ?
C13 C12 B1 O1 62.26(16) . . . . ?
C13 C12 B1 O2 175.99(12) . . . 2_656 ?
C13 C12 B1 C8 -60.78(16) . . . . ?
C13 C14 C15 C8 42.9(2) . . . . ?
C15 C8 C9 C10 -67.61(19) . . . . ?
C15 C8 B1 O1 -57.89(16) . . . . ?
C15 C8 B1 O2 179.58(12) . . . 2_656 ?
C15 C8 B1 C12 62.06(16) . . . . ?
B1 O1 C1 O2 -34.1(2) . . . . ?
B1 O1 C1 C2 147.10(14) . . . . ?
B1 O2 C1 O1 -35.3(2) 2_656 . . . ?
B1 O2 C1 C2 143.42(15) 2_656 . . . ?
B1 C8 C9 C10 52.51(18) . . . . ?
B1 C8 C15 C14 -53.75(18) . . . . ?
B1 C12 C13 C14 50.22(18) . . . . ?

loop_
_exptl_oxdiff_crystal_face_indexfrac_h
_exptl_oxdiff_crystal_face_indexfrac_k
_exptl_oxdiff_crystal_face_indexfrac_l
_exptl_oxdiff_crystal_face_x
_exptl_oxdiff_crystal_face_y
_exptl_oxdiff_crystal_face_z
3.1696 5.6570 -4.6604 -0.1963 0.2835 0.9387
-4.4055 -5.5770 -3.1640 -0.2994 0.4365 -0.8485
2.3542 1.3748 8.4624 0.5618 -0.8165 0.1330
11.4962 -0.9187 0.0104 0.9417 0.2798 0.1870
-11.4962 0.9187 -0.0104 -0.9417 -0.2798 -0.1870
